data_1568817
loop_
_publ_author_name
'Gorenskaia, Elena'
'Potter, Jarred'
'Korb, Marcus'
'Lambert, Colin'
'Low, Paul J.'

_publ_section_title
;
 Exploring relationships between chemical structure and molecular
 conductance: from &#x3b1;,&#x3c9;-functionalised oligoynes to molecular
 circuits.
;
_journal_issue 25
_journal_name_full Nanoscale
_journal_page_first 10573
_journal_page_last 10583
_journal_paper_doi 10.1039/d3nr01034a
_journal_volume 15
_journal_year 2023
_chemical_formula_moiety '0.5(C28 H28 O2 S2)'
_chemical_formula_sum 'C14 H14 O S'
_chemical_formula_weight 230.31
_space_group_crystal_system triclinic
_space_group_IT_number 2
_space_group_name_Hall '-P 1'
_space_group_name_H-M_alt 'P -1'
_atom_sites_solution_hydrogens mixed
_atom_sites_solution_primary dual
_audit_creation_date 2023-01-12
_audit_creation_method
;
Olex2 1.5
(compiled 2022.04.07 svn.rca3783a0 for OlexSys, GUI svn.r6498)
;
_audit_update_record
;
2023-02-24 deposited with the CCDC.	2023-04-06 downloaded from the CCDC.
;
_cell_angle_alpha 94.6200(10)
_cell_angle_beta 98.4700(10)
_cell_angle_gamma 110.8710(10)
_cell_formula_units_Z 4
_cell_length_a 7.39700(10)
_cell_length_b 9.82200(10)
_cell_length_c 18.7581(3)
_cell_measurement_reflns_used 16859
_cell_measurement_temperature 100.01(10)
_cell_measurement_theta_max 74.9370
_cell_measurement_theta_min 4.8010
_cell_volume 1246.41(3)
_computing_cell_refinement 'CrysAlisPro 1.171.41.104a (Rigaku OD, 2021)'
_computing_data_collection 'CrysAlisPro 1.171.41.104a (Rigaku OD, 2021)'
_computing_data_reduction 'CrysAlisPro 1.171.41.104a (Rigaku OD, 2021)'
_computing_molecular_graphics 'Olex2 1.5 (Dolomanov et al., 2009)'
_computing_publication_material 'Olex2 1.5 (Dolomanov et al., 2009)'
_computing_structure_refinement 'SHELXL 2018/3 (Sheldrick, 2015)'
_computing_structure_solution 'SHELXT 2018/2 (Sheldrick, 2018)'
_diffrn_ambient_environment N~2~
_diffrn_ambient_temperature 100.01(10)
_diffrn_detector 'Hybrid Pixel Array Detector'
_diffrn_detector_area_resol_mean 10.0000
_diffrn_detector_type HyPix
_diffrn_measured_fraction_theta_full 0.999
_diffrn_measured_fraction_theta_max 0.973
_diffrn_measurement_details
;
List of Runs (angles in degrees, time in seconds):

  # Type    Start    End  Width  t~exp~   \w     \q     \k     \f   Frames
#--------------------------------------------------------------------------
  1  \w     24.00 118.00   0.50    0.10    --   46.32  77.00-120.00  188
  2  \w     89.00 177.00   0.50    0.20    --  102.29  15.00-120.00  176
  3  \w     24.00 118.00   0.50    0.10    --   46.32  77.00  60.00  188
  4  \w     90.00 174.00   0.50    0.20    --  102.29  45.00 150.00  168
  5  \w     24.00  70.00   0.50    0.10    --   46.32  77.00 150.00   92
  6  \w    -69.00  26.00   0.50    0.10    --  -46.32  77.00 -60.00  190
  7  \w    -43.00  27.00   0.50    0.10    --  -46.32  38.00 -90.00  140
  8  \w    -43.00  27.00   0.50    0.10    --  -46.32  38.00   0.00  140
  9  \w     83.00 174.00   0.50    0.20    --  102.29 107.00   1.00  182
 10  \w     30.00 105.00   0.50    0.20    --  102.29 -77.00 -90.00  150
 11  \w     30.00  71.00   0.50    0.20    --  102.29 -61.00-120.00   82
 12  \w    -28.00  26.00   0.50    0.10    --   46.32 -19.00-180.00  108
 13  \w    -28.00  26.00   0.50    0.10    --   46.32 -19.00 120.00  108
 14  \w     30.00  71.00   0.50    0.20    --  102.29 -61.00 150.00   82
 15  \w     30.00  71.00   0.50    0.20    --  102.29 -61.00  30.00   82
 16  \w     30.00 111.00   0.50    0.20    --  102.29-125.00 120.00  162
 17  \w     30.00 108.00   0.50    0.20    --  102.29-106.00 141.33  156
 18  \w     -1.00  84.00   0.50    0.10    --   46.32-107.00 -96.00  170
 19  \w     30.00 111.00   0.50    0.20    --  102.29-125.00-150.00  162
 20  \w     30.00 105.00   0.50    0.20    --  102.29 -94.00-180.00  150
 21  \w     30.00 105.00   0.50    0.20    --  102.29 -94.00-120.00  150
 22  \w     30.00 107.00   0.50    0.20    --  102.29-107.00 -96.00  154
 23  \w     30.00 105.00   0.50    0.20    --  102.29 -94.00 -60.00  150
 24  \w     30.00 105.00   0.50    0.20    --  102.29 -94.00   0.00  150
 25  \w     30.00 105.00   0.50    0.20    --  102.29 -94.00  90.00  150
 26  \w   -111.00 -30.00   0.50    0.20    -- -102.29 125.00-150.00  162
 27  \w    -84.00   1.00   0.50    0.10    --  -46.32 107.00   1.00  170
 28  \w   -109.00 -30.00   0.50    0.20    -- -102.29 115.00  54.96  158
 29  \w   -107.00 -30.00   0.50    0.20    -- -102.29 107.00   1.00  154
 30  \w    -71.00 -30.00   0.50    0.20    -- -102.29  61.00  30.00   82
 31  \w    -71.00 -30.00   0.50    0.20    -- -102.29  61.00  90.00   82
 32  \w    -71.00 -30.00   0.50    0.20    -- -102.29  61.00  60.00   82
 33  \w   -176.00 -90.00   0.50    0.20    -- -102.29 -30.00 150.00  172
 34  \w   -174.00 -89.00   0.50    0.20    -- -102.29 -49.00 -27.93  170
 35  \w   -174.00 -90.00   0.50    0.20    -- -102.29 -45.00 -60.00  168
 36  \w   -174.00 -89.00   0.50    0.20    -- -102.29 -51.00-167.52  170
 37  \w   -174.00 -83.00   0.50    0.20    -- -102.29-107.00 -96.00  182
 38  \w   -118.00 -73.00   0.50    0.10    --  -46.32-125.00   0.00   90
;
_diffrn_measurement_device 'four-circle diffractometer'
_diffrn_measurement_device_type 'XtaLAB Synergy, Single source at home/near, HyPix'
_diffrn_measurement_method '\w scans'
_diffrn_orient_matrix_type 'CrysAlisPro convention (1999,Acta A55,543-557)'
_diffrn_orient_matrix_UB_11 0.1945700000
_diffrn_orient_matrix_UB_12 0.0790147000
_diffrn_orient_matrix_UB_13 0.0549122000
_diffrn_orient_matrix_UB_21 0.1168528000
_diffrn_orient_matrix_UB_22 -0.0125320000
_diffrn_orient_matrix_UB_23 -0.0600918000
_diffrn_orient_matrix_UB_31 0.0031278000
_diffrn_orient_matrix_UB_32 0.1495785000
_diffrn_orient_matrix_UB_33 -0.0203467000
_diffrn_radiation_monochromator mirror
_diffrn_radiation_probe x-ray
_diffrn_radiation_type 'Cu K\a'
_diffrn_radiation_wavelength 1.54184
_diffrn_reflns_av_R_equivalents 0.0277
_diffrn_reflns_av_unetI/netI 0.0203
_diffrn_reflns_Laue_measured_fraction_full 0.999
_diffrn_reflns_Laue_measured_fraction_max 0.973
_diffrn_reflns_limit_h_max 9
_diffrn_reflns_limit_h_min -9
_diffrn_reflns_limit_k_max 12
_diffrn_reflns_limit_k_min -9
_diffrn_reflns_limit_l_max 23
_diffrn_reflns_limit_l_min -23
_diffrn_reflns_number 23701
_diffrn_reflns_point_group_measured_fraction_full 0.999
_diffrn_reflns_point_group_measured_fraction_max 0.973
_diffrn_reflns_theta_full 67.684
_diffrn_reflns_theta_max 75.366
_diffrn_reflns_theta_min 4.817
_diffrn_source 'micro-focus sealed X-ray tube'
_diffrn_source_type 'PhotonJet (Cu) X-ray Source'
_exptl_absorpt_coefficient_mu 2.099
_exptl_absorpt_correction_T_max 1.00000
_exptl_absorpt_correction_T_min 0.83302
_exptl_absorpt_correction_type multi-scan
_exptl_absorpt_process_details
;
CrysAlisPro 1.171.41.104a (Rigaku Oxford Diffraction, 2021)
Empirical absorption correction using spherical harmonics,
implemented in SCALE3 ABSPACK scaling algorithm.
;
_exptl_crystal_colour 'clear intense yellow'
_exptl_crystal_density_diffrn 1.227
_exptl_crystal_description plate
_exptl_crystal_F_000 488
_exptl_crystal_size_max 0.1
_exptl_crystal_size_mid 0.02
_exptl_crystal_size_min 0.001
_refine_diff_density_max 0.273
_refine_diff_density_min -0.278
_refine_diff_density_rms 0.044
_refine_ls_extinction_method none
_refine_ls_goodness_of_fit_ref 1.048
_refine_ls_hydrogen_treatment mixed
_refine_ls_matrix_type full
_refine_ls_number_parameters 311
_refine_ls_number_reflns 5032
_refine_ls_number_restraints 4
_refine_ls_restrained_S_all 1.048
_refine_ls_R_factor_all 0.0330
_refine_ls_R_factor_gt 0.0315
_refine_ls_shift/su_max 0.001
_refine_ls_shift/su_mean 0.000
_refine_ls_structure_factor_coef Fsqd
_refine_ls_weighting_details 'w=1/[\s^2^(Fo^2^)+(0.0434P)^2^+0.4291P] where P=(Fo^2^+2Fc^2^)/3'
_refine_ls_weighting_scheme calc
_refine_ls_wR_factor_gt 0.0833
_refine_ls_wR_factor_ref 0.0845
_reflns_Friedel_coverage 0.000
_reflns_number_gt 4744
_reflns_number_total 5032
_reflns_threshold_expression 'I > 2\s(I)'
_cod_data_source_file d3nr01034a2.cif
_cod_data_source_block jp-01-42
_cod_depositor_comments 'Adding full bibliography for 1568815--1568823.cif.'
_cod_database_code 1568817
_shelx_shelxl_version_number 2018/3
_chemical_oxdiff_formula 'C20 H20 S1'
_chemical_oxdiff_usercomment 'Marcus for Jarred'
_shelx_space_group_comment
;
The symmetry employed for this shelxl refinement is uniquely defined
by the following loop, which should always be used as a source of
symmetry information in preference to the above space-group names.
They are only intended as comments.
;
_olex2_refinement_description
;
1. Restrained distances
 O101-H101 = O101-H10A = O1-H1A = O1-H1B
 0.95 with sigma of 0.002
2. Others
 Fixed Sof: H1A(0.5) H1B(0.5) H101(0.5) H10A(0.5)
3.a Aromatic/amide H refined with riding coordinates:
 C15(H15), C14(H14), C12(H12), C11(H11), C115(H115), C114(H114), C112(H112),
 C111(H111)
3.b Idealised Me refined as rotating group:
 C16(H16A,H16B,H16C), C32(H32A,H32B,H32C), C31(H31A,H31B,H31C), C116(H11A,H11B,
 H11C), C131(H13A,H13B,H13C), C132(H13D,H13E,H13F)
;
_olex2_submission_special_instructions 'No special instructions were received'
_oxdiff_exptl_absorpt_empirical_details
;
Empirical correction (ABSPACK) includes:
- Absorption correction using spherical harmonics
- Frame scaling
;
_oxdiff_exptl_absorpt_empirical_full_max 1.291
_oxdiff_exptl_absorpt_empirical_full_min 0.841

loop_
_space_group_symop_operation_xyz
'x, y, z'
'-x, -y, -z'

loop_
_atom_site_label
_atom_site_type_symbol
_atom_site_fract_x
_atom_site_fract_y
_atom_site_fract_z
_atom_site_U_iso_or_equiv
_atom_site_adp_type
_atom_site_occupancy
_atom_site_site_symmetry_order
_atom_site_calc_flag
_atom_site_refinement_flags_posn
_atom_site_refinement_flags_adp
_atom_site_refinement_flags_occupancy
_atom_site_disorder_assembly
_atom_site_disorder_group
S1 S -0.98995(4) -0.30337(3) -0.00220(2) 0.02575(9) Uani 1 1 d . . . . .
O1 O 0.44378(14) 0.08976(14) 0.45348(5) 0.0391(3) Uani 1 1 d D . . . .
H1A H 0.317(2) 0.085(4) 0.460(2) 0.055(11) Uiso 0.5 1 d D . P A 1
H1B H 0.500(6) 0.047(4) 0.4896(18) 0.068(14) Uiso 0.5 1 d D . P B 2
C4 C 0.28506(18) 0.03686(13) 0.32914(6) 0.0203(2) Uani 1 1 d . . . . .
C3 C 0.12967(18) -0.00912(13) 0.28709(6) 0.0208(2) Uani 1 1 d . . . . .
C2 C -0.04898(18) -0.06123(13) 0.23976(6) 0.0206(2) Uani 1 1 d . . . . .
C1 C -0.20599(18) -0.10523(12) 0.19851(6) 0.0206(2) Uani 1 1 d . . . . .
C10 C -0.39422(17) -0.15705(12) 0.15118(6) 0.0196(2) Uani 1 1 d . . . . .
C15 C -0.41113(18) -0.14384(14) 0.07671(7) 0.0239(3) Uani 1 1 d . . . . .
H15 H -0.295747 -0.100864 0.057110 0.029 Uiso 1 1 calc R U . . .
C14 C -0.59386(18) -0.19272(14) 0.03174(7) 0.0249(3) Uani 1 1 d . . . . .
H14 H -0.602891 -0.183802 -0.018590 0.030 Uiso 1 1 calc R U . . .
C13 C -0.76646(17) -0.25546(13) 0.05958(7) 0.0208(2) Uani 1 1 d . . . . .
C12 C -0.75017(18) -0.27143(13) 0.13315(7) 0.0224(2) Uani 1 1 d . . . . .
H12 H -0.865511 -0.316042 0.152522 0.027 Uiso 1 1 calc R U . . .
C11 C -0.56686(18) -0.22265(13) 0.17812(7) 0.0220(2) Uani 1 1 d . . . . .
H11 H -0.558068 -0.233908 0.228191 0.026 Uiso 1 1 calc R U . . .
C16 C -1.17225(19) -0.39320(15) 0.05000(8) 0.0296(3) Uani 1 1 d . . . . .
H16A H -1.303772 -0.426235 0.019492 0.044 Uiso 1 1 calc R U . . .
H16B H -1.163870 -0.323986 0.092162 0.044 Uiso 1 1 calc R U . . .
H16C H -1.148431 -0.478336 0.066787 0.044 Uiso 1 1 calc R U . . .
C30 C 0.47646(17) 0.10137(13) 0.38049(6) 0.0182(2) Uani 1 1 d . . . . .
C32 C 0.60923(19) 0.01933(14) 0.36482(8) 0.0273(3) Uani 1 1 d . . . . .
H32A H 0.632454 0.026417 0.314908 0.041 Uiso 1 1 calc R U . . .
H32B H 0.545572 -0.084405 0.370369 0.041 Uiso 1 1 calc R U . . .
H32C H 0.735246 0.063105 0.399092 0.041 Uiso 1 1 calc R U . . .
C31 C 0.5714(2) 0.26388(13) 0.37344(7) 0.0279(3) Uani 1 1 d . . . . .
H31A H 0.482681 0.313969 0.383622 0.042 Uiso 1 1 calc R U . . .
H31B H 0.596223 0.273705 0.323861 0.042 Uiso 1 1 calc R U . . .
H31C H 0.696216 0.308516 0.408315 0.042 Uiso 1 1 calc R U . . .
S101 S 1.66097(4) 0.70806(3) 0.86356(2) 0.02796(9) Uani 1 1 d . . . . .
O101 O 0.12283(13) 0.13285(9) 0.48691(6) 0.0313(2) Uani 1 1 d D . . . .
H101 H 0.020(4) 0.042(2) 0.489(2) 0.046(10) Uiso 0.5 1 d D . P C 1
H10A H 0.249(2) 0.133(4) 0.482(2) 0.051(11) Uiso 0.5 1 d D . P D 2
C104 C 0.32508(17) 0.32697(12) 0.58131(6) 0.0191(2) Uani 1 1 d . . . . .
C103 C 0.47873(17) 0.37728(12) 0.62395(6) 0.0195(2) Uani 1 1 d . . . . .
C102 C 0.65913(17) 0.43489(12) 0.66990(6) 0.0203(2) Uani 1 1 d . . . . .
C101 C 0.82213(17) 0.48742(13) 0.70699(6) 0.0211(2) Uani 1 1 d . . . . .
C110 C 1.02027(17) 0.54438(13) 0.74701(6) 0.0197(2) Uani 1 1 d . . . . .
C115 C 1.12982(18) 0.45345(13) 0.75062(6) 0.0213(2) Uani 1 1 d . . . . .
H115 H 1.070146 0.353727 0.728161 0.026 Uiso 1 1 calc R U . . .
C114 C 1.32338(18) 0.50759(13) 0.78650(7) 0.0218(2) Uani 1 1 d . . . . .
H114 H 1.396012 0.444907 0.788419 0.026 Uiso 1 1 calc R U . . .
C113 C 1.41384(17) 0.65421(13) 0.82016(6) 0.0203(2) Uani 1 1 d . . . . .
C112 C 1.30511(18) 0.74483(13) 0.81710(7) 0.0218(2) Uani 1 1 d . . . . .
H112 H 1.364721 0.844339 0.839879 0.026 Uiso 1 1 calc R U . . .
C111 C 1.11022(18) 0.69033(13) 0.78093(7) 0.0219(2) Uani 1 1 d . . . . .
H111 H 1.037405 0.752889 0.779241 0.026 Uiso 1 1 calc R U . . .
C116 C 1.73925(19) 0.90372(14) 0.88759(7) 0.0278(3) Uani 1 1 d . . . . .
H11A H 1.719749 0.948309 0.843641 0.042 Uiso 1 1 calc R U . . .
H11B H 1.879128 0.944610 0.910369 0.042 Uiso 1 1 calc R U . . .
H11C H 1.661622 0.925070 0.921885 0.042 Uiso 1 1 calc R U . . .
C130 C 0.14362(16) 0.27181(12) 0.52466(6) 0.0172(2) Uani 1 1 d . . . . .
C131 C 0.16334(19) 0.37932(13) 0.46935(7) 0.0256(3) Uani 1 1 d . . . . .
H13A H 0.281872 0.391403 0.448994 0.038 Uiso 1 1 calc R U . . .
H13B H 0.173611 0.474830 0.493411 0.038 Uiso 1 1 calc R U . . .
H13C H 0.047226 0.340839 0.430095 0.038 Uiso 1 1 calc R U . . .
C132 C -0.03646(18) 0.25168(16) 0.55923(7) 0.0267(3) Uani 1 1 d . . . . .
H13D H -0.155294 0.215078 0.521163 0.040 Uiso 1 1 calc R U . . .
H13E H -0.023662 0.346386 0.585078 0.040 Uiso 1 1 calc R U . . .
H13F H -0.046252 0.180628 0.593685 0.040 Uiso 1 1 calc R U . . .

loop_
_atom_site_aniso_label
_atom_site_aniso_U_11
_atom_site_aniso_U_22
_atom_site_aniso_U_33
_atom_site_aniso_U_23
_atom_site_aniso_U_13
_atom_site_aniso_U_12
S1 0.01851(15) 0.03002(17) 0.02599(17) 0.00434(12) 0.00101(12) 0.00700(12)
O1 0.0196(5) 0.0831(8) 0.0151(4) 0.0165(5) 0.0055(4) 0.0169(5)
C4 0.0229(6) 0.0230(6) 0.0179(5) 0.0068(4) 0.0060(5) 0.0105(5)
C3 0.0236(6) 0.0229(6) 0.0189(6) 0.0069(4) 0.0065(5) 0.0104(5)
C2 0.0221(6) 0.0217(6) 0.0198(6) 0.0053(4) 0.0055(5) 0.0090(5)
C1 0.0237(6) 0.0192(5) 0.0211(6) 0.0054(4) 0.0070(5) 0.0091(5)
C10 0.0202(6) 0.0179(5) 0.0218(6) 0.0037(4) 0.0033(4) 0.0085(4)
C15 0.0194(6) 0.0285(6) 0.0234(6) 0.0065(5) 0.0067(5) 0.0069(5)
C14 0.0235(6) 0.0312(6) 0.0190(6) 0.0059(5) 0.0046(5) 0.0083(5)
C13 0.0193(6) 0.0198(5) 0.0235(6) 0.0025(4) 0.0033(5) 0.0078(4)
C12 0.0200(6) 0.0219(6) 0.0259(6) 0.0066(5) 0.0080(5) 0.0062(5)
C11 0.0254(6) 0.0218(6) 0.0208(6) 0.0069(5) 0.0064(5) 0.0095(5)
C16 0.0201(6) 0.0338(7) 0.0337(7) 0.0002(6) 0.0069(5) 0.0089(5)
C30 0.0199(5) 0.0235(6) 0.0145(5) 0.0053(4) 0.0043(4) 0.0110(4)
C32 0.0228(6) 0.0242(6) 0.0365(7) -0.0010(5) 0.0047(5) 0.0122(5)
C31 0.0358(7) 0.0201(6) 0.0245(6) 0.0011(5) -0.0025(5) 0.0101(5)
S101 0.01885(15) 0.02832(17) 0.03414(18) 0.00128(13) -0.00145(12) 0.00896(12)
O101 0.0218(5) 0.0172(4) 0.0489(6) -0.0093(4) -0.0045(4) 0.0074(3)
C104 0.0201(6) 0.0146(5) 0.0243(6) 0.0056(4) 0.0077(5) 0.0067(4)
C103 0.0202(6) 0.0157(5) 0.0240(6) 0.0060(4) 0.0069(5) 0.0065(4)
C102 0.0210(6) 0.0188(5) 0.0222(6) 0.0071(4) 0.0060(5) 0.0069(4)
C101 0.0220(6) 0.0199(6) 0.0227(6) 0.0077(5) 0.0073(5) 0.0072(5)
C110 0.0183(5) 0.0219(6) 0.0193(6) 0.0073(4) 0.0057(4) 0.0063(4)
C115 0.0244(6) 0.0192(5) 0.0201(6) 0.0043(4) 0.0050(5) 0.0073(5)
C114 0.0240(6) 0.0225(6) 0.0221(6) 0.0052(5) 0.0050(5) 0.0120(5)
C113 0.0193(6) 0.0232(6) 0.0189(5) 0.0055(4) 0.0052(4) 0.0074(5)
C112 0.0210(6) 0.0188(5) 0.0250(6) 0.0020(4) 0.0057(5) 0.0065(5)
C111 0.0208(6) 0.0216(6) 0.0266(6) 0.0059(5) 0.0079(5) 0.0099(5)
C116 0.0208(6) 0.0283(6) 0.0287(7) 0.0039(5) 0.0052(5) 0.0021(5)
C130 0.0168(5) 0.0139(5) 0.0213(5) 0.0027(4) 0.0053(4) 0.0053(4)
C131 0.0287(6) 0.0219(6) 0.0221(6) 0.0070(5) 0.0038(5) 0.0044(5)
C132 0.0203(6) 0.0419(7) 0.0225(6) 0.0098(5) 0.0079(5) 0.0145(5)

loop_
_atom_type_symbol
_atom_type_description
_atom_type_scat_dispersion_real
_atom_type_scat_dispersion_imag
_atom_type_scat_source
C C 0.0181 0.0091 'International Tables Vol C Tables 4.2.6.8 and 6.1.1.4'
H H 0.0000 0.0000 'International Tables Vol C Tables 4.2.6.8 and 6.1.1.4'
O O 0.0492 0.0322 'International Tables Vol C Tables 4.2.6.8 and 6.1.1.4'
S S 0.3331 0.5567 'International Tables Vol C Tables 4.2.6.8 and 6.1.1.4'

loop_
_geom_angle_atom_site_label_1
_geom_angle_atom_site_label_2
_geom_angle_atom_site_label_3
_geom_angle
_geom_angle_site_symmetry_1
_geom_angle_site_symmetry_3
_geom_angle_publ_flag
C13 S1 C16 103.29(6) . . ?
C30 O1 H1A 115(2) . . ?
C30 O1 H1B 129(3) . . ?
C3 C4 C30 176.97(12) . . ?
C4 C3 C2 179.26(13) . . ?
C1 C2 C3 179.14(13) . . ?
C2 C1 C10 178.57(12) . . ?
C15 C10 C1 121.16(11) . . ?
C11 C10 C1 120.57(11) . . ?
C11 C10 C15 118.27(11) . . ?
C10 C15 H15 119.7 . . ?
C14 C15 C10 120.61(11) . . ?
C14 C15 H15 119.7 . . ?
C15 C14 H14 119.6 . . ?
C15 C14 C13 120.72(11) . . ?
C13 C14 H14 119.6 . . ?
C14 C13 S1 116.22(9) . . ?
C12 C13 S1 124.91(9) . . ?
C12 C13 C14 118.84(11) . . ?
C13 C12 H12 119.8 . . ?
C11 C12 C13 120.34(11) . . ?
C11 C12 H12 119.8 . . ?
C10 C11 H11 119.4 . . ?
C12 C11 C10 121.20(11) . . ?
C12 C11 H11 119.4 . . ?
S1 C16 H16A 109.5 . . ?
S1 C16 H16B 109.5 . . ?
S1 C16 H16C 109.5 . . ?
H16A C16 H16B 109.5 . . ?
H16A C16 H16C 109.5 . . ?
H16B C16 H16C 109.5 . . ?
O1 C30 C4 109.40(9) . . ?
O1 C30 C32 108.76(10) . . ?
O1 C30 C31 108.45(10) . . ?
C4 C30 C32 110.29(10) . . ?
C4 C30 C31 108.74(9) . . ?
C32 C30 C31 111.16(10) . . ?
C30 C32 H32A 109.5 . . ?
C30 C32 H32B 109.5 . . ?
C30 C32 H32C 109.5 . . ?
H32A C32 H32B 109.5 . . ?
H32A C32 H32C 109.5 . . ?
H32B C32 H32C 109.5 . . ?
C30 C31 H31A 109.5 . . ?
C30 C31 H31B 109.5 . . ?
C30 C31 H31C 109.5 . . ?
H31A C31 H31B 109.5 . . ?
H31A C31 H31C 109.5 . . ?
H31B C31 H31C 109.5 . . ?
C113 S101 C116 103.67(6) . . ?
C130 O101 H101 124(2) . . ?
C130 O101 H10A 110(2) . . ?
C103 C104 C130 175.56(12) . . ?
C104 C103 C102 177.20(12) . . ?
C101 C102 C103 176.45(12) . . ?
C102 C101 C110 175.79(13) . . ?
C115 C110 C101 119.56(11) . . ?
C111 C110 C101 121.59(11) . . ?
C111 C110 C115 118.82(11) . . ?
C110 C115 H115 119.7 . . ?
C114 C115 C110 120.57(11) . . ?
C114 C115 H115 119.7 . . ?
C115 C114 H114 119.7 . . ?
C115 C114 C113 120.57(11) . . ?
C113 C114 H114 119.7 . . ?
C114 C113 S101 115.59(9) . . ?
C112 C113 S101 125.35(9) . . ?
C112 C113 C114 119.06(11) . . ?
C113 C112 H112 119.8 . . ?
C111 C112 C113 120.36(11) . . ?
C111 C112 H112 119.8 . . ?
C110 C111 H111 119.7 . . ?
C112 C111 C110 120.60(11) . . ?
C112 C111 H111 119.7 . . ?
S101 C116 H11A 109.5 . . ?
S101 C116 H11B 109.5 . . ?
S101 C116 H11C 109.5 . . ?
H11A C116 H11B 109.5 . . ?
H11A C116 H11C 109.5 . . ?
H11B C116 H11C 109.5 . . ?
O101 C130 C104 109.39(9) . . ?
O101 C130 C131 107.66(10) . . ?
O101 C130 C132 108.91(10) . . ?
C104 C130 C131 108.88(9) . . ?
C104 C130 C132 110.37(10) . . ?
C132 C130 C131 111.56(10) . . ?
C130 C131 H13A 109.5 . . ?
C130 C131 H13B 109.5 . . ?
C130 C131 H13C 109.5 . . ?
H13A C131 H13B 109.5 . . ?
H13A C131 H13C 109.5 . . ?
H13B C131 H13C 109.5 . . ?
C130 C132 H13D 109.5 . . ?
C130 C132 H13E 109.5 . . ?
C130 C132 H13F 109.5 . . ?
H13D C132 H13E 109.5 . . ?
H13D C132 H13F 109.5 . . ?
H13E C132 H13F 109.5 . . ?

loop_
_geom_bond_atom_site_label_1
_geom_bond_atom_site_label_2
_geom_bond_distance
_geom_bond_site_symmetry_2
_geom_bond_publ_flag
S1 C13 1.7581(12) . ?
S1 C16 1.7989(14) . ?
O1 H1A 0.949(2) . ?
O1 H1B 0.949(2) . ?
O1 C30 1.4315(14) . ?
C4 C3 1.2054(17) . ?
C4 C30 1.4814(16) . ?
C3 C2 1.3768(17) . ?
C2 C1 1.2076(17) . ?
C1 C10 1.4296(16) . ?
C10 C15 1.4047(17) . ?
C10 C11 1.3991(16) . ?
C15 H15 0.9500 . ?
C15 C14 1.3804(17) . ?
C14 H14 0.9500 . ?
C14 C13 1.4036(17) . ?
C13 C12 1.3940(17) . ?
C12 H12 0.9500 . ?
C12 C11 1.3837(17) . ?
C11 H11 0.9500 . ?
C16 H16A 0.9800 . ?
C16 H16B 0.9800 . ?
C16 H16C 0.9800 . ?
C30 C32 1.5202(16) . ?
C30 C31 1.5235(17) . ?
C32 H32A 0.9800 . ?
C32 H32B 0.9800 . ?
C32 H32C 0.9800 . ?
C31 H31A 0.9800 . ?
C31 H31B 0.9800 . ?
C31 H31C 0.9800 . ?
S101 C113 1.7571(12) . ?
S101 C116 1.7951(14) . ?
O101 H101 0.949(2) . ?
O101 H10A 0.949(2) . ?
O101 C130 1.4320(14) . ?
C104 C103 1.2017(17) . ?
C104 C130 1.4809(16) . ?
C103 C102 1.3742(17) . ?
C102 C101 1.2066(17) . ?
C101 C110 1.4313(16) . ?
C110 C115 1.4029(16) . ?
C110 C111 1.3969(17) . ?
C115 H115 0.9500 . ?
C115 C114 1.3790(17) . ?
C114 H114 0.9500 . ?
C114 C113 1.4010(17) . ?
C113 C112 1.3953(17) . ?
C112 H112 0.9500 . ?
C112 C111 1.3887(17) . ?
C111 H111 0.9500 . ?
C116 H11A 0.9800 . ?
C116 H11B 0.9800 . ?
C116 H11C 0.9800 . ?
C130 C131 1.5245(16) . ?
C130 C132 1.5236(16) . ?
C131 H13A 0.9800 . ?
C131 H13B 0.9800 . ?
C131 H13C 0.9800 . ?
C132 H13D 0.9800 . ?
C132 H13E 0.9800 . ?
C132 H13F 0.9800 . ?

loop_
_geom_torsion_atom_site_label_1
_geom_torsion_atom_site_label_2
_geom_torsion_atom_site_label_3
_geom_torsion_atom_site_label_4
_geom_torsion
_geom_torsion_site_symmetry_1
_geom_torsion_site_symmetry_2
_geom_torsion_site_symmetry_3
_geom_torsion_site_symmetry_4
_geom_torsion_publ_flag
S1 C13 C12 C11 -176.38(9) . . . . ?
C1 C10 C15 C14 -179.23(11) . . . . ?
C1 C10 C11 C12 179.08(11) . . . . ?
C10 C15 C14 C13 0.53(19) . . . . ?
C15 C10 C11 C12 -0.99(17) . . . . ?
C15 C14 C13 S1 176.41(10) . . . . ?
C15 C14 C13 C12 -1.78(19) . . . . ?
C14 C13 C12 C11 1.64(18) . . . . ?
C13 C12 C11 C10 -0.26(18) . . . . ?
C11 C10 C15 C14 0.85(18) . . . . ?
C16 S1 C13 C14 175.08(10) . . . . ?
C16 S1 C13 C12 -6.86(12) . . . . ?
S101 C113 C112 C111 179.79(9) . . . . ?
C101 C110 C115 C114 177.50(11) . . . . ?
C101 C110 C111 C112 -177.50(11) . . . . ?
C110 C115 C114 C113 0.19(18) . . . . ?
C115 C110 C111 C112 0.51(17) . . . . ?
C115 C114 C113 S101 -179.82(9) . . . . ?
C115 C114 C113 C112 0.21(18) . . . . ?
C114 C113 C112 C111 -0.25(18) . . . . ?
C113 C112 C111 C110 -0.12(18) . . . . ?
C111 C110 C115 C114 -0.54(17) . . . . ?
C116 S101 C113 C114 171.46(9) . . . . ?
C116 S101 C113 C112 -8.57(12) . . . . ?
